data_1568154
loop_
_publ_author_name
'Zhou, Xiuquan'
'Kolluru, Venkata Surya Chaitanya'
'Xu, Wenqian'
'Wang, Luqing'
'Chang, Tieyan'
'Chen, Yu-Sheng'
'Yu, Lei'
'Wen, Jianguo'
'Chan, Maria K. Y.'
'Chung, Duck Young'
'Kanatzidis, Mercouri G.'

_publ_section_title
;
 Discovery of chalcogenides structures and compositions using mixed fluxes
;
_journal_issue 7938
_journal_name_full Nature
_journal_page_first 72
_journal_page_last 77
_journal_paper_doi 10.1038/s41586-022-05307-7
_journal_volume 612
_journal_year 2022
_chemical_formula_moiety 'Ba2 Cu2.8 O2 Se2'
_chemical_formula_sum 'Ba2 Cu2.8 O2 Se2'
_chemical_formula_weight 642.51
_space_group_crystal_system tetragonal
_space_group_IT_number 139
_space_group_name_Hall '-I 4 2'
_space_group_name_H-M_alt 'I 4/m m m'
_atom_sites_solution_hydrogens .
_atom_sites_solution_primary iterative
_audit_contact_author_name
;
;
_audit_creation_date 2022-08-15
_audit_creation_method
;
Olex2 1.2
(compiled 2018.05.29 svn.r3508 for OlexSys, GUI svn.r5506)
;
_cell_angle_alpha 90
_cell_angle_beta 90
_cell_angle_gamma 90
_cell_formula_units_Z 2
_cell_length_a 4.1491(6)
_cell_length_b 4.1491(6)
_cell_length_c 19.594(4)
_cell_measurement_reflns_used 912
_cell_measurement_temperature 293(2)
_cell_measurement_theta_max 58.1
_cell_measurement_theta_min 8.3
_cell_volume 337.31(10)
_computing_molecular_graphics 'Olex2 (Dolomanov et al., 2009)'
_computing_publication_material 'Olex2 (Dolomanov et al., 2009)'
_computing_structure_refinement 'ShelXL (Sheldrick, 2015)'
_computing_structure_solution 'olex2.solve (Bourhis et al., 2015)'
_diffrn_ambient_temperature 293(2)
_diffrn_measured_fraction_theta_full 0.992
_diffrn_measured_fraction_theta_max 0.994
_diffrn_measurement_device_type 'Bruker APEX-II CCD'
_diffrn_measurement_method '\w scans'
_diffrn_radiation_type MoK\a
_diffrn_radiation_wavelength 0.71073
_diffrn_reflns_av_R_equivalents 0.0566
_diffrn_reflns_av_unetI/netI 0.0436
_diffrn_reflns_Laue_measured_fraction_full 0.992
_diffrn_reflns_Laue_measured_fraction_max 0.994
_diffrn_reflns_limit_h_max 0
_diffrn_reflns_limit_h_min -5
_diffrn_reflns_limit_k_max 4
_diffrn_reflns_limit_k_min -3
_diffrn_reflns_limit_l_max 26
_diffrn_reflns_limit_l_min 0
_diffrn_reflns_number 259
_diffrn_reflns_point_group_measured_fraction_full 0.992
_diffrn_reflns_point_group_measured_fraction_max 0.994
_diffrn_reflns_theta_full 25.242
_diffrn_reflns_theta_max 29.069
_diffrn_reflns_theta_min 4.160
_diffrn_standards_number 0
_exptl_absorpt_coefficient_mu 30.885
_exptl_absorpt_correction_type none
_exptl_crystal_density_diffrn 6.326
_exptl_crystal_description plate
_exptl_crystal_F_000 554
_refine_diff_density_max 1.837
_refine_diff_density_min -1.523
_refine_diff_density_rms 0.324
_refine_ls_extinction_coef .
_refine_ls_extinction_method none
_refine_ls_goodness_of_fit_ref 0.905
_refine_ls_hydrogen_treatment undef
_refine_ls_matrix_type full
_refine_ls_number_parameters 15
_refine_ls_number_reflns 169
_refine_ls_number_restraints 0
_refine_ls_restrained_S_all 0.905
_refine_ls_R_factor_all 0.0355
_refine_ls_R_factor_gt 0.0293
_refine_ls_shift/su_max 0.031
_refine_ls_shift/su_mean 0.005
_refine_ls_structure_factor_coef Fsqd
_refine_ls_weighting_details 'w=1/[\s^2^(Fo^2^)+(0.0410P)^2^] where P=(Fo^2^+2Fc^2^)/3'
_refine_ls_weighting_scheme calc
_refine_ls_wR_factor_gt 0.0689
_refine_ls_wR_factor_ref 0.0695
_reflns_Friedel_coverage 0.000
_reflns_Friedel_fraction_full .
_reflns_Friedel_fraction_max .
_reflns_number_gt 136
_reflns_number_total 169
_reflns_threshold_expression 'I > 2\s(I)'
_cod_data_source_file XXI_Ba2Cu0.8O2Cu2Se2.cif
_cod_data_source_block XXI
_cod_original_cell_volume 337.31(12)
_cod_original_formula_sum 'Ba2 Cu2.80 O2 Se2'
_cod_database_code 1568154
_shelx_shelxl_version_number 2018/3
_shelx_space_group_comment
;
The symmetry employed for this shelxl refinement is uniquely defined
by the following loop, which should always be used as a source of
symmetry information in preference to the above space-group names.
They are only intended as comments.
;
_olex2_refinement_description
;
;
_olex2_submission_special_instructions 'No special instructions were received'

loop_
_space_group_symop_operation_xyz
'x, y, z'
'-x, -y, z'
'-y, x, z'
'y, -x, z'
'-x, y, -z'
'x, -y, -z'
'y, x, -z'
'-y, -x, -z'
'x+1/2, y+1/2, z+1/2'
'-x+1/2, -y+1/2, z+1/2'
'-y+1/2, x+1/2, z+1/2'
'y+1/2, -x+1/2, z+1/2'
'-x+1/2, y+1/2, -z+1/2'
'x+1/2, -y+1/2, -z+1/2'
'y+1/2, x+1/2, -z+1/2'
'-y+1/2, -x+1/2, -z+1/2'
'-x, -y, -z'
'x, y, -z'
'y, -x, -z'
'-y, x, -z'
'x, -y, z'
'-x, y, z'
'-y, -x, z'
'y, x, z'
'-x+1/2, -y+1/2, -z+1/2'
'x+1/2, y+1/2, -z+1/2'
'y+1/2, -x+1/2, -z+1/2'
'-y+1/2, x+1/2, -z+1/2'
'x+1/2, -y+1/2, z+1/2'
'-x+1/2, y+1/2, z+1/2'
'-y+1/2, -x+1/2, z+1/2'
'y+1/2, x+1/2, z+1/2'

loop_
_atom_site_label
_atom_site_type_symbol
_atom_site_fract_x
_atom_site_fract_y
_atom_site_fract_z
_atom_site_U_iso_or_equiv
_atom_site_adp_type
_atom_site_occupancy
_atom_site_site_symmetry_order
_atom_site_calc_flag
_atom_site_refinement_flags_posn
_atom_site_refinement_flags_adp
_atom_site_refinement_flags_occupancy
_atom_site_disorder_assembly
_atom_site_disorder_group
Ba01 Ba 1.000000 1.000000 0.59279(6) 0.0192(3) Uani 1 8 d S T P . .
Se02 Se 0.500000 0.500000 0.67598(11) 0.0136(4) Uani 1 8 d S T P . .
Cu03 Cu 0.500000 0.000000 0.750000 0.0237(6) Uani 1 8 d S T P . .
Cu04 Cu 0.500000 0.500000 0.500000 0.0252(17) Uani 0.797(18) 16 d S T P . .
O1 O 0.500000 0.000000 0.500000 0.078(9) Uani 1 8 d S T P . .

loop_
_atom_site_aniso_label
_atom_site_aniso_U_11
_atom_site_aniso_U_22
_atom_site_aniso_U_33
_atom_site_aniso_U_23
_atom_site_aniso_U_13
_atom_site_aniso_U_12
Ba01 0.0204(4) 0.0204(4) 0.0168(5) 0.000 0.000 0.000
Se02 0.0121(5) 0.0121(5) 0.0167(9) 0.000 0.000 0.000
Cu03 0.0243(8) 0.0243(8) 0.0225(11) 0.000 0.000 0.000
Cu04 0.029(2) 0.029(2) 0.018(2) 0.000 0.000 0.000
O1 0.13(3) 0.077(18) 0.027(9) 0.000 0.000 0.000

loop_
_atom_type_symbol
_atom_type_description
_atom_type_scat_dispersion_real
_atom_type_scat_dispersion_imag
_atom_type_scat_source
Ba Ba -0.3244 2.2819 'International Tables Vol C Tables 4.2.6.8 and 6.1.1.4'
Cu Cu 0.3201 1.2651 'International Tables Vol C Tables 4.2.6.8 and 6.1.1.4'
O O 0.0106 0.0060 'International Tables Vol C Tables 4.2.6.8 and 6.1.1.4'
Se Se -0.0929 2.2259 'International Tables Vol C Tables 4.2.6.8 and 6.1.1.4'

loop_
_geom_angle_atom_site_label_1
_geom_angle_atom_site_label_2
_geom_angle_atom_site_label_3
_geom_angle
_geom_angle_site_symmetry_1
_geom_angle_site_symmetry_3
Se02 Ba01 Se02 121.89(8) . 1_665
Se02 Ba01 Se02 76.36(3) 1_665 1_565
Se02 Ba01 Se02 76.36(3) . 1_565
Se02 Ba01 Se02 76.36(3) 1_665 1_655
Se02 Ba01 Se02 76.36(3) . 1_655
Se02 Ba01 Se02 121.88(8) 1_565 1_655
Se02 Ba01 Cu04 104.823(16) . 1_565
Se02 Ba01 Cu04 177.27(5) . 1_665
Se02 Ba01 Cu04 177.27(5) 1_565 1_655
Se02 Ba01 Cu04 60.84(3) 1_565 1_565
Se02 Ba01 Cu04 177.27(5) 1_655 1_565
Se02 Ba01 Cu04 104.823(16) . 1_655
Se02 Ba01 Cu04 60.84(3) . .
Se02 Ba01 Cu04 104.823(16) 1_565 1_665
Se02 Ba01 Cu04 177.27(5) 1_665 .
Se02 Ba01 Cu04 60.84(3) 1_655 1_655
Se02 Ba01 Cu04 104.823(16) 1_565 .
Se02 Ba01 Cu04 104.823(16) 1_665 1_655
Se02 Ba01 Cu04 104.823(16) 1_655 .
Se02 Ba01 Cu04 104.823(16) 1_665 1_565
Se02 Ba01 Cu04 60.84(3) 1_665 1_665
Se02 Ba01 Cu04 104.823(16) 1_655 1_665
Cu04 Ba01 Cu04 116.43(4) 1_565 1_655
Cu04 Ba01 Cu04 73.891(18) . 1_565
Cu04 Ba01 Cu04 73.891(18) 1_665 1_655
Cu04 Ba01 Cu04 73.891(18) . 1_655
Cu04 Ba01 Cu04 73.891(18) 1_665 1_565
Cu04 Ba01 Cu04 116.43(4) . 1_665
O1 Ba01 Se02 141.72(2) 1_565 1_655
O1 Ba01 Se02 81.68(3) 3_665 1_665
O1 Ba01 Se02 141.72(2) 3_655 1_565
O1 Ba01 Se02 141.72(2) 3_665 1_655
O1 Ba01 Se02 141.72(2) 3_665 .
O1 Ba01 Se02 81.68(3) 1_665 1_665
O1 Ba01 Se02 81.68(3) 3_655 .
O1 Ba01 Se02 141.72(2) 1_665 .
O1 Ba01 Se02 81.68(3) 3_665 1_565
O1 Ba01 Se02 81.68(3) 1_665 1_655
O1 Ba01 Se02 81.68(3) 1_565 .
O1 Ba01 Se02 141.72(2) 1_665 1_565
O1 Ba01 Se02 81.68(3) 1_565 1_565
O1 Ba01 Se02 141.72(2) 3_655 1_665
O1 Ba01 Se02 141.72(2) 1_565 1_665
O1 Ba01 Se02 81.68(3) 3_655 1_655
O1 Ba01 Cu04 96.02(3) 3_655 1_665
O1 Ba01 Cu04 96.02(3) 3_665 .
O1 Ba01 Cu04 96.02(3) 1_565 1_655
O1 Ba01 Cu04 36.946(9) 1_665 1_655
O1 Ba01 Cu04 36.946(9) 1_565 .
O1 Ba01 Cu04 36.946(9) 3_665 1_565
O1 Ba01 Cu04 36.946(9) 1_565 1_565
O1 Ba01 Cu04 96.02(3) 1_565 1_665
O1 Ba01 Cu04 36.946(9) 3_655 .
O1 Ba01 Cu04 96.02(3) 1_665 .
O1 Ba01 Cu04 96.02(3) 1_665 1_565
O1 Ba01 Cu04 36.946(9) 3_665 1_665
O1 Ba01 Cu04 36.946(9) 3_655 1_655
O1 Ba01 Cu04 96.02(3) 3_665 1_655
O1 Ba01 Cu04 36.946(9) 1_665 1_665
O1 Ba01 Cu04 96.02(3) 3_655 1_565
O1 Ba01 O1 64.25(2) 3_665 1_665
O1 Ba01 O1 97.54(4) 1_565 1_665
O1 Ba01 O1 64.25(2) 3_655 1_665
O1 Ba01 O1 64.25(2) 3_655 1_565
O1 Ba01 O1 64.25(2) 1_565 3_665
O1 Ba01 O1 97.54(4) 3_655 3_665
Ba01 Se02 Ba01 121.89(8) 1_445 .
Ba01 Se02 Ba01 76.36(3) 1_445 1_455
Ba01 Se02 Ba01 121.89(8) 1_455 1_545
Ba01 Se02 Ba01 76.36(3) 1_545 .
Ba01 Se02 Ba01 76.36(3) 1_445 1_545
Ba01 Se02 Ba01 76.36(3) 1_455 .
Cu03 Se02 Ba01 141.708(12) 1_565 1_445
Cu03 Se02 Ba01 141.708(12) . 1_455
Cu03 Se02 Ba01 76.803(18) 25_556 1_445
Cu03 Se02 Ba01 141.708(12) 25_556 1_545
Cu03 Se02 Ba01 76.803(19) 25_656 1_545
Cu03 Se02 Ba01 76.803(18) . 1_545
Cu03 Se02 Ba01 76.803(19) 1_565 .
Cu03 Se02 Ba01 76.803(18) 25_556 1_455
Cu03 Se02 Ba01 141.708(12) . .
Cu03 Se02 Ba01 76.803(18) 25_656 .
Cu03 Se02 Ba01 76.803(18) . 1_445
Cu03 Se02 Ba01 76.803(19) 1_565 1_455
Cu03 Se02 Ba01 141.708(12) 25_656 1_455
Cu03 Se02 Ba01 141.708(12) 25_656 1_445
Cu03 Se02 Ba01 141.708(12) 25_556 .
Cu03 Se02 Ba01 141.708(12) 1_565 1_545
Cu03 Se02 Cu03 70.83(4) 1_565 25_556
Cu03 Se02 Cu03 110.08(8) 1_565 .
Cu03 Se02 Cu03 70.83(4) 25_656 .
Cu03 Se02 Cu03 110.08(8) 25_656 25_556
Cu03 Se02 Cu03 70.83(4) 25_556 .
Cu03 Se02 Cu03 70.83(4) 25_656 1_565
Ba01 Cu03 Ba01 67.92(3) 25_666 25_656
Ba01 Cu03 Ba01 133.469(16) 25_656 1_545
Ba01 Cu03 Ba01 133.469(16) 1_445 25_656
Ba01 Cu03 Ba01 133.469(16) 25_666 1_545
Ba01 Cu03 Ba01 133.469(16) 25_666 1_445
Ba01 Cu03 Ba01 67.92(3) 1_445 1_545
Se02 Cu03 Ba01 61.63(3) 1_545 1_545
Se02 Cu03 Ba01 61.63(3) 25_556 25_666
Se02 Cu03 Ba01 91.00(4) 25_556 1_445
Se02 Cu03 Ba01 158.92(4) 25_656 1_445
Se02 Cu03 Ba01 158.92(4) 1_545 25_666
Se02 Cu03 Ba01 61.63(3) 1_545 1_445
Se02 Cu03 Ba01 91.00(4) 25_656 1_545
Se02 Cu03 Ba01 61.62(3) . 1_545
Se02 Cu03 Ba01 158.92(4) 25_556 1_545
Se02 Cu03 Ba01 91.00(4) 1_545 25_656
Se02 Cu03 Ba01 61.63(3) 25_656 25_666
Se02 Cu03 Ba01 158.92(4) . 25_656
Se02 Cu03 Ba01 61.62(3) . 1_445
Se02 Cu03 Ba01 91.00(4) . 25_666
Se02 Cu03 Ba01 61.63(3) 25_556 25_656
Se02 Cu03 Ba01 61.63(3) 25_656 25_656
Se02 Cu03 Se02 109.16(4) 25_656 1_545
Se02 Cu03 Se02 109.17(4) 25_556 .
Se02 Cu03 Se02 110.09(8) 25_656 25_556
Se02 Cu03 Se02 110.09(8) 1_545 .
Se02 Cu03 Se02 109.17(4) 25_656 .
Se02 Cu03 Se02 109.16(4) 1_545 25_556
Se02 Cu03 Cu03 54.58(2) 1_545 25_646
Se02 Cu03 Cu03 54.58(2) 25_556 25_546
Se02 Cu03 Cu03 54.58(2) 25_556 25_556
Se02 Cu03 Cu03 54.58(2) 1_545 25_546
Se02 Cu03 Cu03 125.42(2) . 25_646
Se02 Cu03 Cu03 54.58(2) . 25_656
Se02 Cu03 Cu03 125.42(2) 1_545 25_656
Se02 Cu03 Cu03 125.42(2) 25_556 25_646
Se02 Cu03 Cu03 54.58(2) . 25_556
Se02 Cu03 Cu03 125.42(2) . 25_546
Se02 Cu03 Cu03 54.58(2) 25_656 25_646
Se02 Cu03 Cu03 125.42(2) 25_656 25_556
Se02 Cu03 Cu03 54.58(2) 25_656 25_656
Se02 Cu03 Cu03 125.42(2) 25_656 25_546
Se02 Cu03 Cu03 125.42(2) 1_545 25_556
Se02 Cu03 Cu03 125.42(2) 25_556 25_656
Cu03 Cu03 Ba01 113.265(8) 25_646 25_666
Cu03 Cu03 Ba01 113.265(8) 25_556 25_656
Cu03 Cu03 Ba01 113.265(8) 25_546 25_666
Cu03 Cu03 Ba01 66.735(8) 25_546 1_445
Cu03 Cu03 Ba01 66.735(8) 25_646 25_656
Cu03 Cu03 Ba01 66.735(8) 25_656 25_666
Cu03 Cu03 Ba01 113.265(8) 25_656 1_445
Cu03 Cu03 Ba01 113.265(8) 25_646 1_445
Cu03 Cu03 Ba01 66.735(8) 25_656 1_545
Cu03 Cu03 Ba01 113.265(8) 25_656 25_656
Cu03 Cu03 Ba01 113.265(8) 25_556 1_545
Cu03 Cu03 Ba01 66.735(8) 25_646 1_545
Cu03 Cu03 Ba01 66.735(8) 25_556 25_666
Cu03 Cu03 Ba01 66.735(8) 25_546 25_656
Cu03 Cu03 Ba01 66.735(8) 25_556 1_445
Cu03 Cu03 Ba01 113.265(8) 25_546 1_545
Cu03 Cu03 Cu03 180.0 25_656 25_546
Cu03 Cu03 Cu03 90.0 25_546 25_646
Cu03 Cu03 Cu03 90.0 25_656 25_556
Cu03 Cu03 Cu03 90.0 25_546 25_556
Cu03 Cu03 Cu03 180.0 25_556 25_646
Cu03 Cu03 Cu03 90.0 25_656 25_646
Ba01 Cu04 Ba01 180.0 . 17_666
Ba01 Cu04 Ba01 106.109(18) 17_776 1_545
Ba01 Cu04 Ba01 73.891(18) 17_776 17_676
Ba01 Cu04 Ba01 73.891(18) 1_445 1_545
Ba01 Cu04 Ba01 73.891(18) 17_666 17_766
Ba01 Cu04 Ba01 180.0 1_455 17_766
Ba01 Cu04 Ba01 106.109(18) 17_666 1_545
Ba01 Cu04 Ba01 116.43(4) . 1_445
Ba01 Cu04 Ba01 180.00(4) 17_676 1_545
Ba01 Cu04 Ba01 106.109(18) . 17_766
Ba01 Cu04 Ba01 106.109(18) 1_445 17_676
Ba01 Cu04 Ba01 63.57(4) 17_666 1_445
Ba01 Cu04 Ba01 106.109(18) . 17_676
Ba01 Cu04 Ba01 73.891(18) . 1_545
Ba01 Cu04 Ba01 106.109(18) 17_666 1_455
Ba01 Cu04 Ba01 63.57(4) . 17_776
Ba01 Cu04 Ba01 73.891(18) 1_445 1_455
Ba01 Cu04 Ba01 116.43(4) 1_455 1_545
Ba01 Cu04 Ba01 106.109(18) 17_776 1_455
Ba01 Cu04 Ba01 116.43(4) 17_666 17_776
Ba01 Cu04 Ba01 73.891(18) 17_776 17_766
Ba01 Cu04 Ba01 106.109(18) 1_445 17_766
Ba01 Cu04 Ba01 116.43(4) 17_676 17_766
Ba01 Cu04 Ba01 180.0 1_445 17_776
Ba01 Cu04 Ba01 63.57(4) 1_455 17_676
Ba01 Cu04 Ba01 63.57(4) 1_545 17_766
Ba01 Cu04 Ba01 73.891(18) . 1_455
Ba01 Cu04 Ba01 73.891(18) 17_666 17_676
O1 Cu04 Ba01 126.945(9) 3_655 1_455
O1 Cu04 Ba01 126.945(9) 3 1_545
O1 Cu04 Ba01 53.055(9) . 17_766
O1 Cu04 Ba01 53.055(9) 3_655 1_545
O1 Cu04 Ba01 53.055(9) . 1_445
O1 Cu04 Ba01 126.945(9) 3 17_766
O1 Cu04 Ba01 53.055(9) . 17_666
O1 Cu04 Ba01 53.055(9) 3 1_455
O1 Cu04 Ba01 126.945(9) 3_655 1_445
O1 Cu04 Ba01 53.055(9) 3 1_445
O1 Cu04 Ba01 53.055(9) 3_655 17_766
O1 Cu04 Ba01 126.945(9) . 1_455
O1 Cu04 Ba01 53.055(9) 3 17_666
O1 Cu04 Ba01 126.945(9) 3 17_776
O1 Cu04 Ba01 53.055(9) . 1_545
O1 Cu04 Ba01 53.055(9) 1_565 1_455
O1 Cu04 Ba01 126.945(9) 3_655 17_676
O1 Cu04 Ba01 126.945(9) 1_565 1_545
O1 Cu04 Ba01 53.055(9) 3 17_676
O1 Cu04 Ba01 53.054(9) 3_655 .
O1 Cu04 Ba01 126.945(9) . 17_676
O1 Cu04 Ba01 126.945(9) 1_565 1_445
O1 Cu04 Ba01 53.055(9) 1_565 17_676
O1 Cu04 Ba01 126.946(9) 3 .
O1 Cu04 Ba01 126.945(9) 3_655 17_666
O1 Cu04 Ba01 126.945(9) 1_565 17_766
O1 Cu04 Ba01 126.945(9) . 17_776
O1 Cu04 Ba01 126.946(9) . .
O1 Cu04 Ba01 126.945(9) 1_565 17_666
O1 Cu04 Ba01 53.055(9) 1_565 17_776
O1 Cu04 Ba01 53.054(9) 1_565 .
O1 Cu04 Ba01 53.055(9) 3_655 17_776
O1 Cu04 O1 180.0 . 1_565
O1 Cu04 O1 90.0 3 .
O1 Cu04 O1 90.0 3 1_565
O1 Cu04 O1 180.0 3_655 3
O1 Cu04 O1 90.0 3_655 1_565
O1 Cu04 O1 90.0 3_655 .
Ba01 O1 Ba01 180.00(4) 17_666 1_545
Ba01 O1 Ba01 180.0 1_445 17_766
Ba01 O1 Ba01 82.46(4) 1_545 17_766
Ba01 O1 Ba01 97.54(4) 17_666 17_766
Ba01 O1 Ba01 97.54(4) 1_545 1_445
Ba01 O1 Ba01 82.46(4) 17_666 1_445
Cu04 O1 Ba01 90.0 . 17_666
Cu04 O1 Ba01 90.0 . 1_545
Cu04 O1 Ba01 90.0 . 1_445
Cu04 O1 Ba01 90.0 . 17_766
Cu04 O1 Ba01 90.0 1_545 17_766
Cu04 O1 Ba01 90.0 1_545 1_445
Cu04 O1 Ba01 90.0 1_545 1_545
Cu04 O1 Ba01 90.0 1_545 17_666
Cu04 O1 Cu04 180.0 1_545 .

loop_
_geom_bond_atom_site_label_1
_geom_bond_atom_site_label_2
_geom_bond_distance
_geom_bond_site_symmetry_2
Ba01 Se02 3.3563(13) .
Ba01 Se02 3.3563(13) 1_665
Ba01 Se02 3.3563(13) 1_565
Ba01 Se02 3.3563(13) 1_655
Ba01 Cu04 3.4515(8) .
Ba01 Cu04 3.4515(8) 1_655
Ba01 Cu04 3.4515(8) 1_665
Ba01 Cu04 3.4515(8) 1_565
Ba01 O1 2.7585(9) 3_655
Ba01 O1 2.7585(9) 1_565
Ba01 O1 2.7585(9) 1_665
Ba01 O1 2.7585(9) 3_665
Se02 Cu03 2.5313(12) 1_565
Se02 Cu03 2.5313(12) 25_656
Se02 Cu03 2.5313(12) 25_556
Se02 Cu03 2.5313(12) .
Cu03 Cu03 2.9339(4) 25_656
Cu03 Cu03 2.9339(4) 25_646
Cu03 Cu03 2.9339(4) 25_546
Cu03 Cu03 2.9339(4) 25_556
Cu04 O1 2.0745(3) 3_655
Cu04 O1 2.0745(3) 1_565
Cu04 O1 2.0745(3) 3
Cu04 O1 2.0745(3) .
